data_7101623
loop_
_publ_author_name
'Agostinho, Magno'
'Braunstein, Pierre'

_publ_section_title
;
 Structurally characterized intermediates in the stepwise insertion of
 CO-ethylene or CO-methyl acrylate into the metal-carbon bond of Pd(II)
 complexes stabilized by (phosphinomethyl)oxazoline ligands.
;
_journal_issue 1
_journal_name_full 'Chemical communications (Cambridge, England)'
_journal_page_first 58
_journal_page_last 60
_journal_paper_doi 10.1039/b613865a
_journal_year 2007
_chemical_formula_moiety 'C20 H23 Cl N O2 P Pd'
_chemical_formula_sum 'C20 H23 Cl N O2 P Pd'
_chemical_formula_weight 482.21
_chemical_name_systematic
;
?
;
_space_group_IT_number 2
_symmetry_cell_setting triclinic
_symmetry_space_group_name_Hall '-P 1'
_symmetry_space_group_name_H-M 'P -1'
_atom_sites_solution_hydrogens geom
_atom_sites_solution_primary direct
_atom_sites_solution_secondary difmap
_audit_creation_date 22-1-05
_audit_creation_method SHELXL-97
_cell_angle_alpha 82.414(5)
_cell_angle_beta 80.486(5)
_cell_angle_gamma 64.312(5)
_cell_formula_units_Z 2
_cell_length_a 8.962(5)
_cell_length_b 10.100(5)
_cell_length_c 12.534(5)
_cell_measurement_reflns_used 12472
_cell_measurement_temperature 173(2)
_cell_measurement_theta_max 34.972
_cell_measurement_theta_min 0.998
_cell_volume 1006.0(9)
_computing_cell_refinement 'Denzo (Nonius B.V., 1998)'
_computing_data_collection 'Collect (Nonius B.V., 1998)'
_computing_data_reduction 'Denzo (Nonius B.V., 1998)'
_computing_molecular_graphics 'PLATON 98 (Spek, 1998)'
_computing_publication_material 'SHELXL-97 (Sheldrick, 1997)'
_computing_structure_refinement 'SHELXL-97 (Sheldrick, 1997)'
_computing_structure_solution 'SHELXS-97 (Sheldrick, 1997)'
_diffrn_ambient_temperature 173(2)
_diffrn_measured_fraction_theta_full 0.983
_diffrn_measured_fraction_theta_max 0.983
_diffrn_measurement_device_type KappaCCD
_diffrn_measurement_method '\p scans'
_diffrn_radiation_monochromator graphite
_diffrn_radiation_source 'fine-focus sealed tube'
_diffrn_radiation_type MoK\a
_diffrn_radiation_wavelength 0.71069
_diffrn_reflns_av_R_equivalents 0.0000
_diffrn_reflns_av_sigmaI/netI 0.0463
_diffrn_reflns_limit_h_max 14
_diffrn_reflns_limit_h_min -14
_diffrn_reflns_limit_k_max 16
_diffrn_reflns_limit_k_min -16
_diffrn_reflns_limit_l_max 20
_diffrn_reflns_limit_l_min 0
_diffrn_reflns_number 8736
_diffrn_reflns_theta_full 35.00
_diffrn_reflns_theta_max 35.00
_diffrn_reflns_theta_min 2.59
_exptl_absorpt_coefficient_mu 1.148
_exptl_absorpt_correction_type none
_exptl_crystal_colour yellow
_exptl_crystal_density_diffrn 1.592
_exptl_crystal_density_method 'not measured'
_exptl_crystal_description prism
_exptl_crystal_F_000 488
_exptl_crystal_size_max 0.10
_exptl_crystal_size_mid 0.10
_exptl_crystal_size_min 0.10
_refine_diff_density_max 0.457
_refine_diff_density_min -1.041
_refine_diff_density_rms 0.071
_refine_ls_extinction_method none
_refine_ls_goodness_of_fit_ref 1.046
_refine_ls_hydrogen_treatment constr
_refine_ls_matrix_type full
_refine_ls_number_parameters 235
_refine_ls_number_reflns 8735
_refine_ls_number_restraints 0
_refine_ls_restrained_S_all 1.046
_refine_ls_R_factor_all 0.0246
_refine_ls_R_factor_gt 0.0226
_refine_ls_shift/su_max 0.005
_refine_ls_shift/su_mean 0.000
_refine_ls_structure_factor_coef Fsqd
_refine_ls_weighting_details 'calc w=1/[\s^2^(Fo^2^)+(0.0000P)^2^+0.1708P] where P=(Fo^2^+2Fc^2^)/3'
_refine_ls_weighting_scheme calc
_refine_ls_wR_factor_gt 0.0626
_refine_ls_wR_factor_ref 0.0635
_reflns_number_gt 8240
_reflns_number_total 8735
_reflns_threshold_expression >2sigma(I)
_cod_data_source_file b613865a.txt
_cod_data_source_block 4b
_cod_database_code 7101623

loop_
_symmetry_equiv_pos_as_xyz
'x, y, z'
'-x, -y, -z'

loop_
_atom_site_label
_atom_site_type_symbol
_atom_site_fract_x
_atom_site_fract_y
_atom_site_fract_z
_atom_site_U_iso_or_equiv
_atom_site_adp_type
_atom_site_occupancy
_atom_site_symmetry_multiplicity
_atom_site_calc_flag
Pd1 Pd 0.572982(8) 0.332646(8) 0.680935(5) 0.01728(3) Uani 1 1 d
Cl1 Cl 0.83637(3) 0.33680(4) 0.62060(2) 0.02974(6) Uani 1 1 d
P1 P 0.31039(3) 0.35149(3) 0.72387(2) 0.01618(5) Uani 1 1 d
O1 O 0.38223(11) 0.22271(10) 0.43152(7) 0.02555(15) Uani 1 1 d
O2 O 0.63003(18) 0.29492(14) 0.89651(9) 0.0474(3) Uani 1 1 d
N1 N 0.54688(11) 0.25279(10) 0.53402(7) 0.01981(15) Uani 1 1 d
C20 C 0.78943(16) 0.01815(15) 0.50327(16) 0.0393(3) Uani 1 1 d
H20A H 0.8503 0.0431 0.5496 0.059 Uiso 1 1 calc
H20B H 0.8686 -0.0454 0.4477 0.059 Uiso 1 1 calc
H20C H 0.7278 -0.0337 0.5476 0.059 Uiso 1 1 calc
C19 C 0.7571(2) 0.24304(18) 0.37813(11) 0.0375(3) Uani 1 1 d
H19A H 0.6744 0.3367 0.3499 0.056 Uiso 1 1 calc
H19B H 0.8278 0.1848 0.3175 0.056 Uiso 1 1 calc
H19C H 0.8264 0.2623 0.4213 0.056 Uiso 1 1 calc
C1 C 0.66812(14) 0.15806(12) 0.44908(9) 0.02376(19) Uani 1 1 d
C2 C 0.55204(16) 0.12961(14) 0.38567(10) 0.0294(2) Uani 1 1 d
H2A H 0.5706 0.1567 0.3074 0.035 Uiso 1 1 calc
H2B H 0.5724 0.0245 0.3951 0.035 Uiso 1 1 calc
C3 C 0.39974(12) 0.27887(11) 0.51733(8) 0.01739(15) Uani 1 1 d
C4 C 0.24617(12) 0.36619(11) 0.58859(8) 0.01861(16) Uani 1 1 d
H4A H 0.1620 0.3262 0.5926 0.022 Uiso 1 1 calc
H4B H 0.1973 0.4704 0.5600 0.022 Uiso 1 1 calc
C17 C 0.59275(15) 0.38642(14) 0.82175(10) 0.0270(2) Uani 1 1 d
C18 C 0.5714(2) 0.54123(18) 0.82983(12) 0.0398(3) Uani 1 1 d
H18A H 0.5921 0.5511 0.9021 0.060 Uiso 1 1 calc
H18B H 0.4574 0.6107 0.8178 0.060 Uiso 1 1 calc
H18C H 0.6508 0.5627 0.7749 0.060 Uiso 1 1 calc
C11 C 0.29152(12) 0.18831(11) 0.79318(8) 0.01764(15) Uani 1 1 d
C12 C 0.42493(13) 0.07918(12) 0.84302(8) 0.02127(17) Uani 1 1 d
H12 H 0.5268 0.0885 0.8391 0.026 Uiso 1 1 calc
C13 C 0.40726(15) -0.04345(12) 0.89849(9) 0.0253(2) Uani 1 1 d
H13 H 0.4972 -0.1172 0.9331 0.030 Uiso 1 1 calc
C14 C 0.25981(16) -0.05861(13) 0.90359(9) 0.0261(2) Uani 1 1 d
H14 H 0.2490 -0.1425 0.9415 0.031 Uiso 1 1 calc
C15 C 0.12748(15) 0.04929(13) 0.85312(10) 0.0262(2) Uani 1 1 d
H15 H 0.0268 0.0383 0.8558 0.031 Uiso 1 1 calc
C16 C 0.14247(13) 0.17291(12) 0.79889(9) 0.02255(18) Uani 1 1 d
H16 H 0.0513 0.2472 0.7656 0.027 Uiso 1 1 calc
C5 C 0.14389(13) 0.50419(11) 0.79373(9) 0.02043(17) Uani 1 1 d
C10 C 0.17180(16) 0.53464(15) 0.89204(10) 0.0296(2) Uani 1 1 d
H10 H 0.2722 0.4727 0.9219 0.035 Uiso 1 1 calc
C9 C 0.05352(19) 0.65520(18) 0.94666(12) 0.0386(3) Uani 1 1 d
H9 H 0.0733 0.6757 1.0135 0.046 Uiso 1 1 calc
C8 C -0.09338(18) 0.74535(17) 0.90333(14) 0.0404(3) Uani 1 1 d
H8 H -0.1735 0.8287 0.9399 0.048 Uiso 1 1 calc
C7 C -0.12320(16) 0.71392(16) 0.80689(13) 0.0370(3) Uani 1 1 d
H7 H -0.2248 0.7752 0.7781 0.044 Uiso 1 1 calc
C6 C -0.00573(14) 0.59318(13) 0.75140(11) 0.0276(2) Uani 1 1 d
H6 H -0.0273 0.5717 0.6855 0.033 Uiso 1 1 calc

loop_
_atom_site_aniso_label
_atom_site_aniso_U_11
_atom_site_aniso_U_22
_atom_site_aniso_U_33
_atom_site_aniso_U_23
_atom_site_aniso_U_13
_atom_site_aniso_U_12
Pd1 0.01560(4) 0.02082(4) 0.01606(4) -0.00071(3) -0.00292(2) -0.00805(3)
Cl1 0.01891(10) 0.04401(16) 0.02942(13) 0.00158(11) -0.00522(9) -0.01648(11)
P1 0.01582(10) 0.01790(10) 0.01450(10) -0.00253(8) -0.00025(8) -0.00695(8)
O1 0.0270(4) 0.0339(4) 0.0219(3) -0.0111(3) 0.0011(3) -0.0174(3)
O2 0.0719(8) 0.0499(6) 0.0265(5) 0.0092(4) -0.0239(5) -0.0283(6)
N1 0.0178(3) 0.0231(4) 0.0177(3) -0.0047(3) 0.0008(3) -0.0079(3)
C20 0.0219(5) 0.0236(5) 0.0704(10) -0.0073(6) -0.0019(6) -0.0078(4)
C19 0.0500(8) 0.0485(8) 0.0281(6) -0.0131(5) 0.0142(5) -0.0376(7)
C1 0.0228(4) 0.0235(4) 0.0263(5) -0.0092(4) 0.0079(4) -0.0127(4)
C2 0.0327(5) 0.0339(6) 0.0265(5) -0.0153(4) 0.0081(4) -0.0189(5)
C3 0.0210(4) 0.0184(4) 0.0142(4) -0.0013(3) -0.0010(3) -0.0099(3)
C4 0.0164(4) 0.0220(4) 0.0162(4) -0.0014(3) -0.0025(3) -0.0067(3)
C17 0.0296(5) 0.0342(6) 0.0209(5) -0.0017(4) -0.0078(4) -0.0153(4)
C18 0.0548(9) 0.0428(7) 0.0350(7) -0.0097(6) -0.0083(6) -0.0297(7)
C11 0.0199(4) 0.0184(4) 0.0147(4) -0.0023(3) -0.0018(3) -0.0079(3)
C12 0.0213(4) 0.0215(4) 0.0198(4) -0.0018(3) -0.0045(3) -0.0070(3)
C13 0.0306(5) 0.0209(4) 0.0223(5) -0.0001(4) -0.0072(4) -0.0078(4)
C14 0.0362(6) 0.0230(5) 0.0206(4) 0.0001(4) -0.0018(4) -0.0148(4)
C15 0.0294(5) 0.0290(5) 0.0250(5) 0.0008(4) -0.0033(4) -0.0176(4)
C16 0.0216(4) 0.0250(4) 0.0224(4) 0.0013(4) -0.0045(3) -0.0112(4)
C5 0.0203(4) 0.0199(4) 0.0217(4) -0.0058(3) 0.0047(3) -0.0103(3)
C10 0.0308(5) 0.0356(6) 0.0228(5) -0.0111(4) 0.0046(4) -0.0145(5)
C9 0.0393(7) 0.0442(7) 0.0345(7) -0.0232(6) 0.0123(5) -0.0197(6)
C8 0.0321(6) 0.0356(7) 0.0516(8) -0.0246(6) 0.0163(6) -0.0140(5)
C7 0.0229(5) 0.0309(6) 0.0507(8) -0.0152(6) 0.0054(5) -0.0052(4)
C6 0.0195(4) 0.0259(5) 0.0344(6) -0.0098(4) 0.0022(4) -0.0065(4)

loop_
_atom_type_symbol
_atom_type_description
_atom_type_scat_dispersion_real
_atom_type_scat_dispersion_imag
_atom_type_scat_source
C C 0.0033 0.0016 'International Tables Vol C Tables 4.2.6.8 and 6.1.1.4'
H H 0.0000 0.0000 'International Tables Vol C Tables 4.2.6.8 and 6.1.1.4'
N N 0.0061 0.0033 'International Tables Vol C Tables 4.2.6.8 and 6.1.1.4'
O O 0.0106 0.0060 'International Tables Vol C Tables 4.2.6.8 and 6.1.1.4'
P P 0.1023 0.0942 'International Tables Vol C Tables 4.2.6.8 and 6.1.1.4'
Cl Cl 0.1484 0.1585 'International Tables Vol C Tables 4.2.6.8 and 6.1.1.4'
Pd Pd -0.9988 1.0072 'International Tables Vol C Tables 4.2.6.8 and 6.1.1.4'

loop_
_geom_angle_atom_site_label_1
_geom_angle_atom_site_label_2
_geom_angle_atom_site_label_3
_geom_angle
_geom_angle_publ_flag
C17 Pd1 N1 173.83(4) y
C17 Pd1 P1 96.35(4) y
N1 Pd1 P1 80.66(3) y
C17 Pd1 Cl1 86.48(4) y
N1 Pd1 Cl1 97.09(3) y
P1 Pd1 Cl1 173.211(11) y
C5 P1 C11 104.50(6) ?
C5 P1 C4 105.04(5) ?
C11 P1 C4 104.99(5) ?
C5 P1 Pd1 123.11(4) ?
C11 P1 Pd1 115.56(3) ?
C4 P1 Pd1 101.74(4) ?
C3 O1 C2 105.46(9) ?
C3 N1 C1 108.65(9) ?
C3 N1 Pd1 117.35(7) ?
C1 N1 Pd1 133.71(7) ?
C1 C20 H20A 109.5 ?
C1 C20 H20B 109.5 ?
H20A C20 H20B 109.5 ?
C1 C20 H20C 109.5 ?
H20A C20 H20C 109.5 ?
H20B C20 H20C 109.5 ?
C1 C19 H19A 109.5 ?
C1 C19 H19B 109.5 ?
H19A C19 H19B 109.5 ?
C1 C19 H19C 109.5 ?
H19A C19 H19C 109.5 ?
H19B C19 H19C 109.5 ?
N1 C1 C20 109.07(11) ?
N1 C1 C19 109.51(10) ?
C20 C1 C19 111.89(12) ?
N1 C1 C2 101.74(9) ?
C20 C1 C2 112.58(11) ?
C19 C1 C2 111.53(11) ?
O1 C2 C1 105.44(9) ?
O1 C2 H2A 110.7 ?
C1 C2 H2A 110.7 ?
O1 C2 H2B 110.7 ?
C1 C2 H2B 110.7 ?
H2A C2 H2B 108.8 ?
N1 C3 O1 118.16(9) ?
N1 C3 C4 123.85(9) ?
O1 C3 C4 117.98(9) ?
C3 C4 P1 106.46(7) ?
C3 C4 H4A 110.4 ?
P1 C4 H4A 110.4 ?
C3 C4 H4B 110.4 ?
P1 C4 H4B 110.4 ?
H4A C4 H4B 108.6 ?
O2 C17 C18 121.72(12) ?
O2 C17 Pd1 120.25(11) ?
C18 C17 Pd1 117.90(9) ?
C17 C18 H18A 109.5 ?
C17 C18 H18B 109.5 ?
H18A C18 H18B 109.5 ?
C17 C18 H18C 109.5 ?
H18A C18 H18C 109.5 ?
H18B C18 H18C 109.5 ?
C12 C11 C16 119.70(10) ?
C12 C11 P1 120.05(8) ?
C16 C11 P1 120.23(8) ?
C13 C12 C11 119.50(10) ?
C13 C12 H12 120.3 ?
C11 C12 H12 120.3 ?
C14 C13 C12 120.63(10) ?
C14 C13 H13 119.7 ?
C12 C13 H13 119.7 ?
C13 C14 C15 119.91(11) ?
C13 C14 H14 120.0 ?
C15 C14 H14 120.0 ?
C16 C15 C14 120.09(11) ?
C16 C15 H15 120.0 ?
C14 C15 H15 120.0 ?
C15 C16 C11 120.16(10) ?
C15 C16 H16 119.9 ?
C11 C16 H16 119.9 ?
C10 C5 C6 119.67(10) ?
C10 C5 P1 117.43(9) ?
C6 C5 P1 122.86(9) ?
C9 C10 C5 120.40(13) ?
C9 C10 H10 119.8 ?
C5 C10 H10 119.8 ?
C8 C9 C10 119.84(13) ?
C8 C9 H9 120.1 ?
C10 C9 H9 120.1 ?
C7 C8 C9 119.99(12) ?
C7 C8 H8 120.0 ?
C9 C8 H8 120.0 ?
C8 C7 C6 120.73(14) ?
C8 C7 H7 119.6 ?
C6 C7 H7 119.6 ?
C7 C6 C5 119.33(12) ?
C7 C6 H6 120.3 ?
C5 C6 H6 120.3 ?

loop_
_geom_bond_atom_site_label_1
_geom_bond_atom_site_label_2
_geom_bond_distance
_geom_bond_publ_flag
Pd1 C17 1.9701(13) y
Pd1 N1 2.1896(11) y
Pd1 P1 2.2549(13) y
Pd1 Cl1 2.3734(13) y
P1 C5 1.8169(12) ?
P1 C11 1.8205(13) ?
P1 C4 1.8468(12) y
O1 C3 1.3406(13) ?
O1 C2 1.4640(16) ?
O2 C17 1.2046(16) y
N1 C3 1.2757(15) y
N1 C1 1.4882(14) ?
C20 C1 1.516(2) ?
C20 H20A 0.9800 ?
C20 H20B 0.9800 ?
C20 H20C 0.9800 ?
C19 C1 1.5237(17) ?
C19 H19A 0.9800 ?
C19 H19B 0.9800 ?
C19 H19C 0.9800 ?
C1 C2 1.5457(18) ?
C2 H2A 0.9900 ?
C2 H2B 0.9900 ?
C3 C4 1.4897(15) y
C4 H4A 0.9900 ?
C4 H4B 0.9900 ?
C17 C18 1.506(2) y
C18 H18A 0.9800 ?
C18 H18B 0.9800 ?
C18 H18C 0.9800 ?
C11 C12 1.3990(14) ?
C11 C16 1.3997(16) ?
C12 C13 1.3960(17) ?
C12 H12 0.9500 ?
C13 C14 1.3851(19) ?
C13 H13 0.9500 ?
C14 C15 1.3928(18) ?
C14 H14 0.9500 ?
C15 C16 1.3893(17) ?
C15 H15 0.9500 ?
C16 H16 0.9500 ?
C5 C10 1.3944(17) ?
C5 C6 1.3970(17) ?
C10 C9 1.3915(18) ?
C10 H10 0.9500 ?
C9 C8 1.387(2) ?
C9 H9 0.9500 ?
C8 C7 1.384(2) ?
C8 H8 0.9500 ?
C7 C6 1.3958(17) ?
C7 H7 0.9500 ?
C6 H6 0.9500 ?

loop_
_geom_torsion_atom_site_label_1
_geom_torsion_atom_site_label_2
_geom_torsion_atom_site_label_3
_geom_torsion_atom_site_label_4
_geom_torsion
C17 Pd1 P1 C5 44.80(6)
N1 Pd1 P1 C5 -140.65(5)
Cl1 Pd1 P1 C5 -69.49(10)
C17 Pd1 P1 C11 -85.23(6)
N1 Pd1 P1 C11 89.32(5)
Cl1 Pd1 P1 C11 160.47(9)
C17 Pd1 P1 C4 161.68(5)
N1 Pd1 P1 C4 -23.77(4)
Cl1 Pd1 P1 C4 47.38(10)
C17 Pd1 N1 C3 77.1(4)
P1 Pd1 N1 C3 15.77(7)
Cl1 Pd1 N1 C3 -157.76(8)
C17 Pd1 N1 C1 -95.8(4)
P1 Pd1 N1 C1 -157.21(10)
Cl1 Pd1 N1 C1 29.26(10)
C3 N1 C1 C20 -122.75(10)
Pd1 N1 C1 C20 50.67(13)
C3 N1 C1 C19 114.51(12)
Pd1 N1 C1 C19 -72.08(14)
C3 N1 C1 C2 -3.61(12)
Pd1 N1 C1 C2 169.80(8)
C3 O1 C2 C1 -7.33(12)
N1 C1 C2 O1 6.57(12)
C20 C1 C2 O1 123.18(12)
C19 C1 C2 O1 -110.09(12)
C1 N1 C3 O1 -1.15(13)
Pd1 N1 C3 O1 -175.80(7)
C1 N1 C3 C4 177.85(9)
Pd1 N1 C3 C4 3.20(13)
C2 O1 C3 N1 5.67(13)
C2 O1 C3 C4 -173.39(9)
N1 C3 C4 P1 -25.02(12)
O1 C3 C4 P1 153.98(8)
C5 P1 C4 C3 161.03(7)
C11 P1 C4 C3 -89.07(8)
Pd1 P1 C4 C3 31.71(7)
N1 Pd1 C17 O2 22.3(5)
P1 Pd1 C17 O2 82.93(12)
Cl1 Pd1 C17 O2 -103.27(12)
N1 Pd1 C17 C18 -161.7(3)
P1 Pd1 C17 C18 -101.13(11)
Cl1 Pd1 C17 C18 72.67(11)
C5 P1 C11 C12 -120.69(9)
C4 P1 C11 C12 129.02(8)
Pd1 P1 C11 C12 17.82(9)
C5 P1 C11 C16 57.92(10)
C4 P1 C11 C16 -52.36(9)
Pd1 P1 C11 C16 -163.56(7)
C16 C11 C12 C13 -0.40(15)
P1 C11 C12 C13 178.22(8)
C11 C12 C13 C14 0.67(17)
C12 C13 C14 C15 -0.06(18)
C13 C14 C15 C16 -0.82(18)
C14 C15 C16 C11 1.09(17)
C12 C11 C16 C15 -0.48(16)
P1 C11 C16 C15 -179.10(9)
C11 P1 C5 C10 79.93(10)
C4 P1 C5 C10 -169.82(9)
Pd1 P1 C5 C10 -54.56(10)
C11 P1 C5 C6 -102.20(10)
C4 P1 C5 C6 8.05(11)
Pd1 P1 C5 C6 123.32(9)
C6 C5 C10 C9 -1.68(19)
P1 C5 C10 C9 176.27(11)
C5 C10 C9 C8 0.3(2)
C10 C9 C8 C7 1.0(2)
C9 C8 C7 C6 -0.9(2)
C8 C7 C6 C5 -0.5(2)
C10 C5 C6 C7 1.78(18)
P1 C5 C6 C7 -176.05(10)
